data_4070905
loop_
_publ_author_name
'Chai, Zuo-Yun'
'Zhang, Cheng'
'Wang, Zhong-Xia'

_publ_section_title
;
 Synthesis, Characterization, and Catalysis in &#x03F5;-Caprolactone
 Polymerization of Aluminum and Zinc Complexes Supported byN,N,N-Chelate
 Ligands
;
_journal_issue 7
_journal_name_full Organometallics
_journal_page_first 1626
_journal_paper_doi 10.1021/om701112m
_journal_volume 27
_journal_year 2008
_chemical_formula_moiety 'C31 H31 N4 P Zn'
_chemical_formula_sum 'C31 H31 N4 P Zn'
_chemical_formula_weight 555.94
_chemical_name_systematic
; 
 ? 
;
_space_group_IT_number 2
_symmetry_cell_setting triclinic
_symmetry_space_group_name_Hall '-P 1'
_symmetry_space_group_name_H-M 'P -1'
_atom_sites_solution_hydrogens geom
_atom_sites_solution_primary direct
_atom_sites_solution_secondary difmap
_audit_creation_method SHELXL-97
_cell_angle_alpha 78.193(10)
_cell_angle_beta 82.371(10)
_cell_angle_gamma 81.054(9)
_cell_formula_units_Z 2
_cell_length_a 9.056(3)
_cell_length_b 11.133(4)
_cell_length_c 14.071(4)
_cell_measurement_reflns_used 3247
_cell_measurement_temperature 293(2)
_cell_measurement_theta_max 27.9
_cell_measurement_theta_min 1.5
_cell_volume 1364.2(8)
_computing_cell_refinement 'CrystalClear (Rigaku/MSC Inc., 2005)'
_computing_data_collection 'CrystalClear (Rigaku/MSC Inc., 2005)'
_computing_data_reduction 'CrystalClear (Rigaku/MSC Inc., 2005)'
_computing_publication_material 'CrystalStructure 3.7.0'
_computing_structure_refinement 'SHELXL-97 (Sheldrick, 1997)'
_computing_structure_solution SIR92
_diffrn_ambient_temperature 293(2)
_diffrn_detector_area_resol_mean 7.31
_diffrn_measured_fraction_theta_full 0.979
_diffrn_measured_fraction_theta_max 0.979
_diffrn_measurement_device_type 'Rigaku Saturn'
_diffrn_measurement_method \w
_diffrn_radiation_monochromator confocal
_diffrn_radiation_source 'rotating anode'
_diffrn_radiation_type MoK\a
_diffrn_radiation_wavelength 0.71070
_diffrn_reflns_av_R_equivalents 0.0249
_diffrn_reflns_av_sigmaI/netI 0.0472
_diffrn_reflns_limit_h_max 11
_diffrn_reflns_limit_h_min -11
_diffrn_reflns_limit_k_max 14
_diffrn_reflns_limit_k_min -7
_diffrn_reflns_limit_l_max 18
_diffrn_reflns_limit_l_min -18
_diffrn_reflns_number 10405
_diffrn_reflns_theta_full 27.85
_diffrn_reflns_theta_max 27.85
_diffrn_reflns_theta_min 1.89
_exptl_absorpt_coefficient_mu 0.986
_exptl_absorpt_correction_T_max 0.8272
_exptl_absorpt_correction_T_min 0.8272
_exptl_absorpt_correction_type multi-scan
_exptl_absorpt_process_details 'Jacobson, R. (1998) Private communication'
_exptl_crystal_colour red
_exptl_crystal_density_diffrn 1.353
_exptl_crystal_density_method 'not measured'
_exptl_crystal_description block
_exptl_crystal_F_000 580
_exptl_crystal_size_max 0.20
_exptl_crystal_size_mid 0.20
_exptl_crystal_size_min 0.20
_refine_diff_density_max 0.447
_refine_diff_density_min -0.508
_refine_diff_density_rms 0.056
_refine_ls_extinction_method none
_refine_ls_goodness_of_fit_ref 1.031
_refine_ls_hydrogen_treatment constr
_refine_ls_matrix_type full
_refine_ls_number_parameters 335
_refine_ls_number_reflns 6350
_refine_ls_number_restraints 0
_refine_ls_restrained_S_all 1.031
_refine_ls_R_factor_all 0.0649
_refine_ls_R_factor_gt 0.0458
_refine_ls_shift/su_max 0.001
_refine_ls_shift/su_mean 0.000
_refine_ls_structure_factor_coef Fsqd
_refine_ls_weighting_details 'calc w=1/[\s^2^(Fo^2^)+(0.0799P)^2^+0.0000P] where P=(Fo^2^+2Fc^2^)/3'
_refine_ls_weighting_scheme calc
_refine_ls_wR_factor_gt 0.1245
_refine_ls_wR_factor_ref 0.1386
_reflns_number_gt 4411
_reflns_number_total 6350
_reflns_threshold_expression >2sigma(I)
_cod_data_source_file om701112m-file001.cif
_cod_data_source_block 9
_cod_original_cell_volume 1364.1(8)
_cod_database_code 4070905

loop_
_symmetry_equiv_pos_as_xyz
'x, y, z'
'-x, -y, -z'

loop_
_atom_site_label
_atom_site_type_symbol
_atom_site_fract_x
_atom_site_fract_y
_atom_site_fract_z
_atom_site_U_iso_or_equiv
_atom_site_adp_type
_atom_site_occupancy
_atom_site_symmetry_multiplicity
_atom_site_calc_flag
_atom_site_refinement_flags
Zn1 Zn 0.75571(3) 0.22831(3) 0.64067(2) 0.04941(13) Uani 1 1 d .
P1 P 0.81286(7) 0.18639(6) 0.85863(5) 0.03984(16) Uani 1 1 d .
N1 N 0.9598(2) 0.11927(19) 0.65662(16) 0.0446(5) Uani 1 1 d .
N2 N 1.0297(3) 0.2203(2) 0.50175(16) 0.0544(6) Uani 1 1 d .
N3 N 0.9115(3) 0.3090(2) 0.52124(17) 0.0568(6) Uani 1 1 d .
N4 N 0.7293(2) 0.28203(18) 0.77265(15) 0.0433(5) Uani 1 1 d .
C1 C 0.6915(3) 0.1432(2) 0.96964(18) 0.0419(5) Uani 1 1 d .
C2 C 0.5375(3) 0.1771(2) 0.97181(19) 0.0450(6) Uani 1 1 d .
H2 H 0.4969 0.2282 0.9180 0.054 Uiso 1 1 calc R
C3 C 0.4438(3) 0.1351(2) 1.0541(2) 0.0536(7) Uani 1 1 d .
H3 H 0.3404 0.1580 1.0553 0.064 Uiso 1 1 calc R
C4 C 0.5031(3) 0.0598(3) 1.1335(2) 0.0577(7) Uani 1 1 d .
H4 H 0.4395 0.0324 1.1886 0.069 Uiso 1 1 calc R
C5 C 0.6563(3) 0.0240(3) 1.1327(2) 0.0581(7) Uani 1 1 d .
H5 H 0.6961 -0.0275 1.1867 0.070 Uiso 1 1 calc R
C6 C 0.7495(3) 0.0658(3) 1.0506(2) 0.0537(7) Uani 1 1 d .
H6 H 0.8527 0.0418 1.0495 0.064 Uiso 1 1 calc R
C7 C 0.9592(3) 0.2609(2) 0.89251(18) 0.0428(5) Uani 1 1 d .
C8 C 0.9614(3) 0.2887(3) 0.9842(2) 0.0557(7) Uani 1 1 d .
H8 H 0.8861 0.2667 1.0336 0.067 Uiso 1 1 calc R
C9 C 1.0749(4) 0.3487(3) 1.0027(3) 0.0666(8) Uani 1 1 d .
H9 H 1.0760 0.3660 1.0645 0.080 Uiso 1 1 calc R
C10 C 1.1857(3) 0.3827(3) 0.9295(3) 0.0665(8) Uani 1 1 d .
H10 H 1.2602 0.4250 0.9414 0.080 Uiso 1 1 calc R
C11 C 1.1861(4) 0.3545(3) 0.8396(3) 0.0703(9) Uani 1 1 d .
H11 H 1.2622 0.3762 0.7907 0.084 Uiso 1 1 calc R
C12 C 1.0747(3) 0.2940(3) 0.8211(2) 0.0584(7) Uani 1 1 d .
H12 H 1.0767 0.2750 0.7595 0.070 Uiso 1 1 calc R
C13 C 0.8861(3) 0.0465(2) 0.8249(2) 0.0481(6) Uani 1 1 d .
H13 H 0.8656 -0.0244 0.8697 0.058 Uiso 1 1 calc R
C14 C 0.9726(3) 0.0278(2) 0.73811(19) 0.0450(6) Uani 1 1 d .
C15 C 1.0716(3) -0.0822(3) 0.7283(2) 0.0586(7) Uani 1 1 d .
H15 H 1.0763 -0.1493 0.7800 0.070 Uiso 1 1 calc R
C16 C 1.1595(4) -0.0885(3) 0.6427(2) 0.0682(9) Uani 1 1 d .
H16 H 1.2237 -0.1608 0.6363 0.082 Uiso 1 1 calc R
C17 C 1.1555(3) 0.0106(3) 0.5646(2) 0.0653(8) Uani 1 1 d .
H17 H 1.2199 0.0081 0.5075 0.078 Uiso 1 1 calc R
C18 C 1.0528(3) 0.1120(3) 0.5754(2) 0.0484(6) Uani 1 1 d .
C19 C 1.1044(4) 0.2575(4) 0.4111(2) 0.0694(9) Uani 1 1 d .
C20 C 1.0329(5) 0.3706(4) 0.3745(2) 0.0795(10) Uani 1 1 d .
H20 H 1.0591 0.4195 0.3144 0.095 Uiso 1 1 calc R
C21 C 0.9129(4) 0.4010(3) 0.4428(2) 0.0668(8) Uani 1 1 d .
C22 C 1.2382(5) 0.1857(4) 0.3658(3) 0.0948(13) Uani 1 1 d .
H22A H 1.2632 0.1085 0.4089 0.114 Uiso 1 1 calc R
H22B H 1.3216 0.2323 0.3543 0.114 Uiso 1 1 calc R
H22C H 1.2160 0.1701 0.3049 0.114 Uiso 1 1 calc R
C23 C 0.7994(5) 0.5122(3) 0.4393(3) 0.0834(11) Uani 1 1 d .
H23A H 0.7323 0.5042 0.4984 0.100 Uiso 1 1 calc R
H23B H 0.7433 0.5204 0.3845 0.100 Uiso 1 1 calc R
H23C H 0.8488 0.5842 0.4327 0.100 Uiso 1 1 calc R
C24 C 0.6514(3) 0.4003(2) 0.78208(18) 0.0413(5) Uani 1 1 d .
C25 C 0.6405(3) 0.4527(2) 0.8648(2) 0.0500(6) Uani 1 1 d .
H25 H 0.6902 0.4101 0.9180 0.060 Uiso 1 1 calc R
C26 C 0.5567(3) 0.5675(3) 0.8695(2) 0.0561(7) Uani 1 1 d .
H26 H 0.5520 0.6004 0.9256 0.067 Uiso 1 1 calc R
C27 C 0.4812(4) 0.6330(3) 0.7935(2) 0.0613(8) Uani 1 1 d .
H27 H 0.4239 0.7090 0.7975 0.074 Uiso 1 1 calc R
C28 C 0.4926(4) 0.5830(3) 0.7109(3) 0.0701(9) Uani 1 1 d .
H28 H 0.4428 0.6262 0.6580 0.084 Uiso 1 1 calc R
C29 C 0.5774(4) 0.4690(3) 0.7052(2) 0.0570(7) Uani 1 1 d .
H29 H 0.5844 0.4383 0.6478 0.068 Uiso 1 1 calc R
C30 C 0.5803(4) 0.2006(5) 0.5807(3) 0.1096(17) Uani 1 1 d .
H30A H 0.5664 0.2667 0.5246 0.132 Uiso 1 1 calc R
H30B H 0.6084 0.1242 0.5558 0.132 Uiso 1 1 calc R
C31 C 0.4421(5) 0.1934(5) 0.6341(4) 0.1185(16) Uani 1 1 d .
H31A H 0.3710 0.1809 0.5934 0.142 Uiso 1 1 calc R
H31B H 0.4088 0.2689 0.6580 0.142 Uiso 1 1 calc R
H31C H 0.4502 0.1253 0.6883 0.142 Uiso 1 1 calc R

loop_
_atom_site_aniso_label
_atom_site_aniso_U_11
_atom_site_aniso_U_22
_atom_site_aniso_U_33
_atom_site_aniso_U_23
_atom_site_aniso_U_13
_atom_site_aniso_U_12
Zn1 0.04005(19) 0.0612(2) 0.0515(2) -0.02329(15) -0.00976(14) 0.00076(14)
P1 0.0352(3) 0.0424(3) 0.0414(3) -0.0106(3) -0.0028(3) -0.0010(2)
N1 0.0367(10) 0.0485(11) 0.0519(12) -0.0216(10) -0.0009(9) -0.0034(9)
N2 0.0549(13) 0.0649(14) 0.0487(13) -0.0234(11) 0.0022(11) -0.0143(11)
N3 0.0582(14) 0.0632(14) 0.0499(13) -0.0133(11) -0.0069(11) -0.0058(11)
N4 0.0441(11) 0.0434(11) 0.0428(11) -0.0149(9) -0.0054(9) 0.0030(9)
C1 0.0406(12) 0.0427(12) 0.0442(13) -0.0138(10) -0.0023(10) -0.0048(10)
C2 0.0409(12) 0.0396(12) 0.0548(15) -0.0132(11) -0.0036(11) -0.0013(10)
C3 0.0436(14) 0.0466(14) 0.0698(18) -0.0187(13) 0.0087(13) -0.0057(11)
C4 0.0631(18) 0.0550(16) 0.0553(17) -0.0151(14) 0.0115(14) -0.0179(14)
C5 0.0640(18) 0.0611(17) 0.0496(16) -0.0065(13) -0.0069(13) -0.0139(14)
C6 0.0471(14) 0.0615(16) 0.0515(15) -0.0077(13) -0.0062(12) -0.0071(13)
C7 0.0386(12) 0.0409(12) 0.0483(14) -0.0086(11) -0.0069(10) -0.0009(10)
C8 0.0547(16) 0.0613(16) 0.0533(16) -0.0134(13) -0.0084(13) -0.0087(13)
C9 0.067(2) 0.0708(19) 0.071(2) -0.0236(16) -0.0237(16) -0.0091(16)
C10 0.0485(16) 0.0629(18) 0.093(2) -0.0104(17) -0.0212(16) -0.0148(14)
C11 0.0558(18) 0.082(2) 0.073(2) -0.0080(18) -0.0015(16) -0.0230(16)
C12 0.0513(16) 0.0685(18) 0.0579(17) -0.0135(14) -0.0021(13) -0.0162(14)
C13 0.0464(14) 0.0402(12) 0.0548(15) -0.0088(11) 0.0009(12) -0.0024(11)
C14 0.0391(12) 0.0440(13) 0.0552(15) -0.0191(12) -0.0066(11) -0.0011(10)
C15 0.0561(16) 0.0532(15) 0.0684(18) -0.0249(14) -0.0089(14) 0.0072(13)
C16 0.0601(18) 0.070(2) 0.077(2) -0.0387(18) -0.0070(16) 0.0159(15)
C17 0.0530(16) 0.083(2) 0.0628(18) -0.0359(17) 0.0021(14) 0.0046(15)
C18 0.0412(13) 0.0586(15) 0.0524(15) -0.0271(13) -0.0016(11) -0.0085(11)
C19 0.070(2) 0.092(2) 0.0560(18) -0.0308(18) 0.0124(16) -0.0346(19)
C20 0.102(3) 0.091(3) 0.0514(18) -0.0112(18) 0.0009(18) -0.040(2)
C21 0.084(2) 0.072(2) 0.0510(17) -0.0123(15) -0.0141(16) -0.0222(17)
C22 0.096(3) 0.108(3) 0.082(3) -0.035(2) 0.036(2) -0.034(2)
C23 0.108(3) 0.077(2) 0.064(2) 0.0048(17) -0.033(2) -0.012(2)
C24 0.0369(12) 0.0416(12) 0.0468(13) -0.0128(10) -0.0036(10) -0.0039(10)
C25 0.0542(15) 0.0488(14) 0.0475(15) -0.0137(12) -0.0087(12) 0.0010(12)
C26 0.0658(18) 0.0486(15) 0.0558(16) -0.0212(13) -0.0028(14) -0.0011(13)
C27 0.0668(19) 0.0394(13) 0.078(2) -0.0162(14) -0.0133(16) 0.0044(13)
C28 0.087(2) 0.0472(15) 0.078(2) -0.0117(15) -0.0376(18) 0.0087(15)
C29 0.0722(19) 0.0486(14) 0.0529(16) -0.0142(13) -0.0196(14) 0.0009(13)
C30 0.052(2) 0.190(5) 0.115(3) -0.101(3) -0.009(2) -0.006(2)
C31 0.077(3) 0.153(5) 0.133(4) -0.028(4) -0.009(3) -0.038(3)

loop_
_atom_type_symbol
_atom_type_description
_atom_type_scat_dispersion_real
_atom_type_scat_dispersion_imag
_atom_type_scat_source
C C 0.0033 0.0016 'International Tables Vol C Tables 4.2.6.8 and 6.1.1.4'
H H 0.0000 0.0000 'International Tables Vol C Tables 4.2.6.8 and 6.1.1.4'
N N 0.0061 0.0033 'International Tables Vol C Tables 4.2.6.8 and 6.1.1.4'
P P 0.1023 0.0942 'International Tables Vol C Tables 4.2.6.8 and 6.1.1.4'
Zn Zn 0.2839 1.4301 'International Tables Vol C Tables 4.2.6.8 and 6.1.1.4'

loop_
_geom_angle_atom_site_label_1
_geom_angle_atom_site_label_2
_geom_angle_atom_site_label_3
_geom_angle
C30 Zn1 N4 121.11(12)
C30 Zn1 N1 129.43(15)
N4 Zn1 N1 97.12(8)
C30 Zn1 N3 106.66(16)
N4 Zn1 N3 120.90(9)
N1 Zn1 N3 74.26(9)
N4 P1 C13 112.41(12)
N4 P1 C1 114.42(11)
C13 P1 C1 103.85(12)
N4 P1 C7 108.40(11)
C13 P1 C7 111.31(12)
C1 P1 C7 106.28(12)
C18 N1 C14 120.7(2)
C18 N1 Zn1 116.83(18)
C14 N1 Zn1 118.43(15)
C19 N2 N3 110.3(3)
C19 N2 C18 132.7(3)
N3 N2 C18 117.1(2)
C21 N3 N2 106.3(2)
C21 N3 Zn1 140.2(2)
N2 N3 Zn1 109.70(17)
C24 N4 P1 124.63(17)
C24 N4 Zn1 119.60(16)
P1 N4 Zn1 115.60(10)
C2 C1 C6 119.0(2)
C2 C1 P1 120.2(2)
C6 C1 P1 120.53(19)
C1 C2 C3 120.1(3)
C1 C2 H2 120.0
C3 C2 H2 120.0
C4 C3 C2 120.2(3)
C4 C3 H3 119.9
C2 C3 H3 119.9
C3 C4 C5 120.8(3)
C3 C4 H4 119.6
C5 C4 H4 119.6
C6 C5 C4 119.0(3)
C6 C5 H5 120.5
C4 C5 H5 120.5
C5 C6 C1 121.0(3)
C5 C6 H6 119.5
C1 C6 H6 119.5
C12 C7 C8 117.8(3)
C12 C7 P1 117.6(2)
C8 C7 P1 124.5(2)
C9 C8 C7 120.7(3)
C9 C8 H8 119.7
C7 C8 H8 119.7
C10 C9 C8 120.0(3)
C10 C9 H9 120.0
C8 C9 H9 120.0
C11 C10 C9 120.0(3)
C11 C10 H10 120.0
C9 C10 H10 120.0
C10 C11 C12 120.3(3)
C10 C11 H11 119.8
C12 C11 H11 119.8
C11 C12 C7 121.2(3)
C11 C12 H12 119.4
C7 C12 H12 119.4
C14 C13 P1 127.4(2)
C14 C13 H13 116.3
P1 C13 H13 116.3
N1 C14 C13 118.7(2)
N1 C14 C15 117.6(2)
C13 C14 C15 123.7(3)
C16 C15 C14 119.4(3)
C16 C15 H15 120.3
C14 C15 H15 120.3
C15 C16 C17 121.5(3)
C15 C16 H16 119.2
C17 C16 H16 119.2
C18 C17 C16 117.0(3)
C18 C17 H17 121.5
C16 C17 H17 121.5
N1 C18 C17 123.1(3)
N1 C18 N2 112.2(2)
C17 C18 N2 124.6(2)
C20 C19 N2 106.3(3)
C20 C19 C22 128.3(3)
N2 C19 C22 125.4(4)
C19 C20 C21 108.1(3)
C19 C20 H20 126.0
C21 C20 H20 126.0
N3 C21 C20 109.1(3)
N3 C21 C23 120.5(3)
C20 C21 C23 130.4(3)
C19 C22 H22A 109.5
C19 C22 H22B 109.5
H22A C22 H22B 109.5
C19 C22 H22C 109.5
H22A C22 H22C 109.5
H22B C22 H22C 109.5
C21 C23 H23A 109.5
C21 C23 H23B 109.5
H23A C23 H23B 109.5
C21 C23 H23C 109.5
H23A C23 H23C 109.5
H23B C23 H23C 109.5
C29 C24 C25 116.5(2)
C29 C24 N4 118.6(2)
C25 C24 N4 124.9(2)
C24 C25 C26 121.3(3)
C24 C25 H25 119.4
C26 C25 H25 119.4
C27 C26 C25 121.4(3)
C27 C26 H26 119.3
C25 C26 H26 119.3
C26 C27 C28 117.9(3)
C26 C27 H27 121.0
C28 C27 H27 121.0
C27 C28 C29 121.0(3)
C27 C28 H28 119.5
C29 C28 H28 119.5
C24 C29 C28 121.8(3)
C24 C29 H29 119.1
C28 C29 H29 119.1
C31 C30 Zn1 121.0(3)
C31 C30 H30A 107.1
Zn1 C30 H30A 107.1
C31 C30 H30B 107.1
Zn1 C30 H30B 107.1
H30A C30 H30B 106.8
C30 C31 H31A 109.5
C30 C31 H31B 109.5
H31A C31 H31B 109.5
C30 C31 H31C 109.5
H31A C31 H31C 109.5
H31B C31 H31C 109.5

loop_
_geom_bond_atom_site_label_1
_geom_bond_atom_site_label_2
_geom_bond_distance
Zn1 C30 1.986(4)
Zn1 N4 2.039(2)
Zn1 N1 2.059(2)
Zn1 N3 2.184(2)
P1 N4 1.623(2)
P1 C13 1.729(3)
P1 C1 1.811(2)
P1 C7 1.829(3)
N1 C18 1.335(3)
N1 C14 1.373(3)
N2 C19 1.377(4)
N2 N3 1.378(3)
N2 C18 1.428(4)
N3 C21 1.343(4)
N4 C24 1.416(3)
C1 C2 1.384(3)
C1 C6 1.391(4)
C2 C3 1.386(4)
C2 H2 0.9300
C3 C4 1.370(4)
C3 H3 0.9300
C4 C5 1.382(4)
C4 H4 0.9300
C5 C6 1.381(4)
C5 H5 0.9300
C6 H6 0.9300
C7 C12 1.389(4)
C7 C8 1.389(4)
C8 C9 1.388(4)
C8 H8 0.9300
C9 C10 1.376(5)
C9 H9 0.9300
C10 C11 1.364(5)
C10 H10 0.9300
C11 C12 1.376(4)
C11 H11 0.9300
C12 H12 0.9300
C13 C14 1.395(3)
C13 H13 0.9300
C14 C15 1.420(3)
C15 C16 1.361(4)
C15 H15 0.9300
C16 C17 1.388(5)
C16 H16 0.9300
C17 C18 1.367(4)
C17 H17 0.9300
C19 C20 1.356(5)
C19 C22 1.489(5)
C20 C21 1.401(5)
C20 H20 0.9300
C21 C23 1.478(5)
C22 H22A 0.9600
C22 H22B 0.9600
C22 H22C 0.9600
C23 H23A 0.9600
C23 H23B 0.9600
C23 H23C 0.9600
C24 C29 1.379(4)
C24 C25 1.391(4)
C25 C26 1.391(4)
C25 H25 0.9300
C26 C27 1.364(4)
C26 H26 0.9300
C27 C28 1.373(4)
C27 H27 0.9300
C28 C29 1.389(4)
C28 H28 0.9300
C29 H29 0.9300
C30 C31 1.376(6)
C30 H30A 0.9700
C30 H30B 0.9700
C31 H31A 0.9600
C31 H31B 0.9600
C31 H31C 0.9600

loop_
_geom_torsion_atom_site_label_1
_geom_torsion_atom_site_label_2
_geom_torsion_atom_site_label_3
_geom_torsion_atom_site_label_4
_geom_torsion
C30 Zn1 N1 C18 70.1(3)
N4 Zn1 N1 C18 -148.96(19)
N3 Zn1 N1 C18 -28.80(19)
C30 Zn1 N1 C14 -87.5(3)
N4 Zn1 N1 C14 53.53(19)
N3 Zn1 N1 C14 173.7(2)
C19 N2 N3 C21 0.1(3)
C18 N2 N3 C21 179.6(2)
C19 N2 N3 Zn1 162.7(2)
C18 N2 N3 Zn1 -17.7(3)
C30 Zn1 N3 C21 49.9(4)
N4 Zn1 N3 C21 -94.0(3)
N1 Zn1 N3 C21 177.1(3)
C30 Zn1 N3 N2 -103.6(2)
N4 Zn1 N3 N2 112.54(18)
N1 Zn1 N3 N2 23.61(17)
C13 P1 N4 C24 176.01(19)
C1 P1 N4 C24 57.9(2)
C7 P1 N4 C24 -60.5(2)
C13 P1 N4 Zn1 -8.75(16)
C1 P1 N4 Zn1 -126.90(12)
C7 P1 N4 Zn1 114.71(13)
C30 Zn1 N4 C24 -66.2(3)
N1 Zn1 N4 C24 148.40(18)
N3 Zn1 N4 C24 72.5(2)
C30 Zn1 N4 P1 118.3(2)
N1 Zn1 N4 P1 -27.09(13)
N3 Zn1 N4 P1 -102.99(14)
N4 P1 C1 C2 8.8(2)
C13 P1 C1 C2 -114.1(2)
C7 P1 C1 C2 128.4(2)
N4 P1 C1 C6 -177.4(2)
C13 P1 C1 C6 59.7(2)
C7 P1 C1 C6 -57.8(2)
C6 C1 C2 C3 0.6(4)
P1 C1 C2 C3 174.46(19)
C1 C2 C3 C4 0.0(4)
C2 C3 C4 C5 -0.5(4)
C3 C4 C5 C6 0.3(4)
C4 C5 C6 C1 0.3(4)
C2 C1 C6 C5 -0.7(4)
P1 C1 C6 C5 -174.6(2)
N4 P1 C7 C12 -61.7(2)
C13 P1 C7 C12 62.4(2)
C1 P1 C7 C12 174.9(2)
N4 P1 C7 C8 117.1(2)
C13 P1 C7 C8 -118.7(2)
C1 P1 C7 C8 -6.3(3)
C12 C7 C8 C9 0.7(4)
P1 C7 C8 C9 -178.1(2)
C7 C8 C9 C10 0.8(5)
C8 C9 C10 C11 -1.7(5)
C9 C10 C11 C12 1.2(5)
C10 C11 C12 C7 0.3(5)
C8 C7 C12 C11 -1.3(4)
P1 C7 C12 C11 177.6(2)
N4 P1 C13 C14 47.5(3)
C1 P1 C13 C14 171.7(2)
C7 P1 C13 C14 -74.3(3)
C18 N1 C14 C13 172.0(2)
Zn1 N1 C14 C13 -31.4(3)
C18 N1 C14 C15 -9.3(4)
Zn1 N1 C14 C15 147.3(2)
P1 C13 C14 N1 -24.7(4)
P1 C13 C14 C15 156.7(2)
N1 C14 C15 C16 6.1(4)
C13 C14 C15 C16 -175.3(3)
C14 C15 C16 C17 0.5(5)
C15 C16 C17 C18 -3.9(5)
C14 N1 C18 C17 6.1(4)
Zn1 N1 C18 C17 -150.9(2)
C14 N1 C18 N2 -175.2(2)
Zn1 N1 C18 N2 27.8(3)
C16 C17 C18 N1 0.7(5)
C16 C17 C18 N2 -177.9(3)
C19 N2 C18 N1 174.6(3)
N3 N2 C18 N1 -4.9(3)
C19 N2 C18 C17 -6.8(5)
N3 N2 C18 C17 173.8(3)
N3 N2 C19 C20 0.5(4)
C18 N2 C19 C20 -178.9(3)
N3 N2 C19 C22 179.7(3)
C18 N2 C19 C22 0.2(5)
N2 C19 C20 C21 -0.9(4)
C22 C19 C20 C21 180.0(4)
N2 N3 C21 C20 -0.7(4)
Zn1 N3 C21 C20 -154.6(3)
N2 N3 C21 C23 179.8(3)
Zn1 N3 C21 C23 25.9(5)
C19 C20 C21 N3 1.0(4)
C19 C20 C21 C23 -179.6(4)
P1 N4 C24 C29 -176.0(2)
Zn1 N4 C24 C29 8.9(3)
P1 N4 C24 C25 2.6(4)
Zn1 N4 C24 C25 -172.5(2)
C29 C24 C25 C26 1.2(4)
N4 C24 C25 C26 -177.4(2)
C24 C25 C26 C27 0.4(4)
C25 C26 C27 C28 -1.2(5)
C26 C27 C28 C29 0.5(5)
C25 C24 C29 C28 -1.9(4)
N4 C24 C29 C28 176.8(3)
C27 C28 C29 C24 1.1(5)
N4 Zn1 C30 C31 -12.7(6)
N1 Zn1 C30 C31 120.4(4)
N3 Zn1 C30 C31 -156.5(5)
